data_7160935
loop_
_publ_author_name
'Sergeeva, Ekaterina S.'
'Faizdrakhmanova, Anna A.'
'Vologzhanina, Anna V.'
'Ushakov, Igor A.'
'Anisimov, Aleksei A.'
'Dorovatovskii, Pavel V.'
'Tikhonov, Nikolay I.'
'Lvov, Andrey G.'

_publ_section_title
;
 Photochemical reactivity of diarylethenes: effects of carboxyl group
 derivatives.
;
_journal_issue 8
_journal_name_full 'Organic &amp; biomolecular chemistry'
_journal_page_first 1683
_journal_page_last 1689
_journal_paper_doi 10.1039/d5ob01693b
_journal_volume 24
_journal_year 2026
_chemical_formula_moiety 'C18 H14 O5'
_chemical_formula_sum 'C18 H14 O5'
_chemical_formula_weight 310.309
_chemical_melting_point 448
_space_group_crystal_system triclinic
_space_group_IT_number 2
_space_group_name_Hall '-P 1'
_space_group_name_H-M_alt 'P -1'
_symmetry_Int_Tables_number 2
_atom_sites_solution_primary dual
_audit_creation_date 2024-07-15
_audit_creation_method
;
Olex2 1.5
(compiled 2024.02.16 svn.r378c4104 for OlexSys, GUI svn.r6928)
;
_audit_update_record
;
2025-06-25 deposited with the CCDC.	2026-01-29 downloaded from the CCDC.
;
_cell_angle_alpha 104.32(3)
_cell_angle_beta 95.25(3)
_cell_angle_gamma 101.42(3)
_cell_formula_units_Z 2
_cell_length_a 7.6200(15)
_cell_length_b 7.8600(16)
_cell_length_c 13.160(3)
_cell_measurement_reflns_used 2567
_cell_measurement_temperature 100
_cell_measurement_theta_max 26.342
_cell_measurement_theta_min 1.356
_cell_volume 740.4(3)
_computing_molecular_graphics 'Olex2 1.5 (Dolomanov et al., 2009)'
_computing_publication_material 'Olex2 1.5 (Dolomanov et al., 2009)'
_computing_structure_refinement 'olex2.refine 1.5 (Bourhis et al., 2015)'
_computing_structure_solution 'SHELXT 2014/5 (Sheldrick, 2014)'
_diffrn_ambient_temperature 100
_diffrn_detector 'CCD area detector'
_diffrn_detector_area_resol_mean 10.42
_diffrn_detector_type 'Rayonix SX 165 area detector'
_diffrn_measured_fraction_theta_full 0.9896
_diffrn_measured_fraction_theta_max 0.9883
_diffrn_measurement_device 'Rayonix CCD'
_diffrn_measurement_device_type 'Marexperts dtb goniostat'
_diffrn_measurement_method 'phi scans'
_diffrn_radiation_monochromator graphite
_diffrn_radiation_type synchrotron
_diffrn_radiation_wavelength 0.75270
_diffrn_reflns_av_R_equivalents 0.0402
_diffrn_reflns_av_unetI/netI 0.0408
_diffrn_reflns_Laue_measured_fraction_full 0.9896
_diffrn_reflns_Laue_measured_fraction_max 0.9883
_diffrn_reflns_limit_h_max 10
_diffrn_reflns_limit_h_min -10
_diffrn_reflns_limit_k_max 9
_diffrn_reflns_limit_k_min -10
_diffrn_reflns_limit_l_max 17
_diffrn_reflns_limit_l_min -17
_diffrn_reflns_number 12597
_diffrn_reflns_point_group_measured_fraction_full 0.9896
_diffrn_reflns_point_group_measured_fraction_max 0.9883
_diffrn_reflns_theta_full 26.8477
_diffrn_reflns_theta_max 30.89
_diffrn_reflns_theta_min 1.71
_diffrn_source 'Belok beamline of NIC "Kurchatov Institute"'
_exptl_absorpt_coefficient_mu 0.116
_exptl_absorpt_correction_T_max 0.988
_exptl_absorpt_correction_T_min 0.932
_exptl_absorpt_correction_type multi-scan
_exptl_absorpt_process_details 'XSCALE (Kabsch, 2010)'
_exptl_crystal_colour white
_exptl_crystal_colour_primary white
_exptl_crystal_density_diffrn 1.392
_exptl_crystal_description prism
_exptl_crystal_F_000 324.191
_exptl_crystal_size_max 0.15
_exptl_crystal_size_mid 0.12
_exptl_crystal_size_min 0.1
_refine_diff_density_max 0.3602
_refine_diff_density_min -0.2634
_refine_diff_density_rms 0.0524
_refine_ls_d_res_high 0.7330
_refine_ls_d_res_low 12.6110
_refine_ls_goodness_of_fit_ref 1.0250
_refine_ls_hydrogen_treatment mixed
_refine_ls_matrix_type full
_refine_ls_number_constraints 25
_refine_ls_number_parameters 210
_refine_ls_number_reflns 3894
_refine_ls_number_restraints 0
_refine_ls_restrained_S_all 1.0250
_refine_ls_R_factor_all 0.0500
_refine_ls_R_factor_gt 0.0420
_refine_ls_shift/su_max -0.0001
_refine_ls_shift/su_mean 0.0000
_refine_ls_structure_factor_coef Fsqd
_refine_ls_weighting_details 'w=1/[\s^2^(Fo^2^)+(0.0564P)^2^+0.2148P] where P=(Fo^2^+2Fc^2^)/3'
_refine_ls_weighting_scheme calc
_refine_ls_wR_factor_gt 0.1098
_refine_ls_wR_factor_ref 0.1168
_reflns_Friedel_coverage 0.0
_reflns_limit_h_max 10
_reflns_limit_h_min -10
_reflns_limit_k_max 10
_reflns_limit_k_min -10
_reflns_limit_l_max 17
_reflns_limit_l_min 0
_reflns_number_gt 3306
_reflns_number_total 3894
_reflns_threshold_expression I>=2u(I)
_cod_data_source_file d5ob01693b2.cif
_cod_data_source_block me148ab
_cod_depositor_comments 'Adding full bibliography for 7160933--7160935.cif.'
_cod_database_code 7160935
_olex2_refinement_description
;
1.a Secondary CH2 refined with riding coordinates:
 C10(H10a,H10b)
1.b Aromatic/amide H refined with riding coordinates:
 C3(H3), C4(H4), C5(H5), C6(H6), C13(H13), C14(H14), C16(H16), C17(H17)
1.c Idealised Me refined as rotating group:
 C18(H18a,H18b,H18c)
1.d Idealised tetrahedral OH refined as rotating group:
 O1(H1)
;
_olex2_submission_special_instructions 'No special instructions were received'

loop_
_space_group_symop_id
_space_group_symop_operation_xyz
1 x,y,z
2 -x,-y,-z

loop_
_atom_site_label
_atom_site_type_symbol
_atom_site_fract_x
_atom_site_fract_y
_atom_site_fract_z
_atom_site_U_iso_or_equiv
_atom_site_adp_type
_atom_site_occupancy
_atom_site_refinement_flags_posn
C1 C 0.22309(15) 0.61500(16) 0.46389(9) 0.0251(2) Uani 1.000000 .
O1 O 0.13603(11) 0.46606(11) 0.39281(7) 0.0282(2) Uani 1.000000 .
H1 H 0.0391(11) 0.4242(13) 0.4128(7) 0.0422(3) Uiso 1.000000 GR
C2 C 0.40318(14) 0.69942(15) 0.44158(9) 0.0238(2) Uani 1.000000 .
O2 O 0.16624(12) 0.67816(13) 0.54601(7) 0.0344(2) Uani 1.000000 .
C3 C 0.52956(15) 0.80314(17) 0.52942(10) 0.0274(2) Uani 1.000000 .
H3 H 0.49445(15) 0.82417(17) 0.59805(10) 0.0329(3) Uiso 1.000000 R
O3 O 0.06647(11) 0.54488(12) 0.12170(7) 0.0294(2) Uani 1.000000 .
C4 C 0.70536(16) 0.87592(17) 0.51814(10) 0.0306(3) Uani 1.000000 .
H4 H 0.79076(16) 0.94487(17) 0.57859(10) 0.0367(3) Uiso 1.000000 R
O4 O 0.08889(12) 0.75122(13) 0.27715(7) 0.0321(2) Uani 1.000000 .
C5 C 0.75523(16) 0.84712(18) 0.41791(11) 0.0328(3) Uani 1.000000 .
H5 H 0.87627(16) 0.89409(18) 0.40960(11) 0.0393(3) Uiso 1.000000 R
O5 O 0.86330(11) 0.05238(12) 0.07031(7) 0.0295(2) Uani 1.000000 .
C6 C 0.62934(16) 0.74998(17) 0.32948(10) 0.0297(3) Uani 1.000000 .
H6 H 0.66451(16) 0.73442(17) 0.26096(10) 0.0357(3) Uiso 1.000000 R
C7 C 0.45143(14) 0.67449(15) 0.33938(9) 0.0241(2) Uani 1.000000 .
C8 C 0.32207(14) 0.58336(15) 0.24124(9) 0.0238(2) Uani 1.000000 .
C9 C 0.15106(15) 0.63954(16) 0.22101(9) 0.0261(2) Uani 1.000000 .
C10 C 0.17386(15) 0.42523(16) 0.07293(9) 0.0264(2) Uani 1.000000 .
H10a H 0.10534(15) 0.29813(16) 0.05471(9) 0.0317(3) Uiso 1.000000 R
H10b H 0.21034(15) 0.45331(16) 0.00753(9) 0.0317(3) Uiso 1.000000 R
C11 C 0.33663(14) 0.45710(15) 0.15440(9) 0.0236(2) Uani 1.000000 .
C12 C 0.47572(14) 0.35382(15) 0.13431(9) 0.0240(2) Uani 1.000000 .
C13 C 0.57615(16) 0.31743(17) 0.21742(10) 0.0278(2) Uani 1.000000 .
H13 H 0.55501(16) 0.36300(17) 0.28799(10) 0.0334(3) Uiso 1.000000 R
C14 C 0.70571(16) 0.21664(17) 0.19957(10) 0.0278(2) Uani 1.000000 .
H14 H 0.77122(16) 0.19197(17) 0.25714(10) 0.0334(3) Uiso 1.000000 R
C15 C 0.73895(15) 0.15196(15) 0.09667(10) 0.0250(2) Uani 1.000000 .
C16 C 0.63990(15) 0.18617(16) 0.01213(9) 0.0264(2) Uani 1.000000 .
H16 H 0.66282(15) 0.14211(16) -0.05823(9) 0.0317(3) Uiso 1.000000 R
C17 C 0.50879(15) 0.28399(16) 0.03089(9) 0.0250(2) Uani 1.000000 .
H17 H 0.44000(15) 0.30425(16) -0.02709(9) 0.0300(3) Uiso 1.000000 R
C18 C 0.96946(18) 0.0177(2) 0.15552(11) 0.0356(3) Uani 1.000000 .
H18a H 1.0560(11) -0.0516(13) 0.12691(14) 0.0534(4) Uiso 1.000000 GR
H18b H 1.0353(12) 0.1325(2) 0.2051(5) 0.0534(4) Uiso 1.000000 GR
H18c H 0.8896(2) -0.0513(13) 0.1928(6) 0.0534(4) Uiso 1.000000 GR

loop_
_atom_site_aniso_label
_atom_site_aniso_U_11
_atom_site_aniso_U_22
_atom_site_aniso_U_33
_atom_site_aniso_U_12
_atom_site_aniso_U_13
_atom_site_aniso_U_23
C1 0.0223(5) 0.0277(5) 0.0241(5) 0.0028(4) 0.0023(4) 0.0079(4)
O1 0.0228(4) 0.0284(4) 0.0289(4) -0.0015(3) 0.0059(3) 0.0048(3)
C2 0.0197(5) 0.0246(5) 0.0269(6) 0.0041(4) 0.0026(4) 0.0077(4)
O2 0.0287(4) 0.0382(5) 0.0281(5) -0.0048(4) 0.0085(3) 0.0023(4)
C3 0.0240(5) 0.0298(6) 0.0268(6) 0.0031(4) 0.0019(4) 0.0078(4)
O3 0.0236(4) 0.0369(5) 0.0279(4) 0.0099(3) 0.0014(3) 0.0078(4)
C4 0.0215(5) 0.0315(6) 0.0340(6) 0.0017(4) -0.0015(4) 0.0058(5)
O4 0.0285(4) 0.0370(5) 0.0327(5) 0.0134(4) 0.0050(3) 0.0082(4)
C5 0.0195(5) 0.0351(6) 0.0393(7) 0.0011(4) 0.0049(5) 0.0060(5)
O5 0.0265(4) 0.0337(5) 0.0310(5) 0.0117(3) 0.0058(3) 0.0093(4)
C6 0.0225(5) 0.0335(6) 0.0312(6) 0.0029(4) 0.0076(4) 0.0067(5)
C7 0.0197(5) 0.0251(5) 0.0274(6) 0.0050(4) 0.0030(4) 0.0073(4)
C8 0.0194(5) 0.0264(5) 0.0265(5) 0.0037(4) 0.0039(4) 0.0097(4)
C9 0.0221(5) 0.0297(6) 0.0276(6) 0.0055(4) 0.0038(4) 0.0102(4)
C10 0.0224(5) 0.0296(6) 0.0266(6) 0.0054(4) 0.0027(4) 0.0074(4)
C11 0.0206(5) 0.0261(5) 0.0247(5) 0.0028(4) 0.0038(4) 0.0099(4)
C12 0.0211(5) 0.0238(5) 0.0261(5) 0.0026(4) 0.0034(4) 0.0070(4)
C13 0.0285(5) 0.0311(6) 0.0248(6) 0.0087(5) 0.0050(4) 0.0073(4)
C14 0.0272(5) 0.0302(6) 0.0266(6) 0.0078(4) 0.0011(4) 0.0088(4)
C15 0.0212(5) 0.0229(5) 0.0306(6) 0.0032(4) 0.0043(4) 0.0079(4)
C16 0.0255(5) 0.0277(5) 0.0256(6) 0.0049(4) 0.0052(4) 0.0068(4)
C17 0.0227(5) 0.0264(5) 0.0251(5) 0.0029(4) 0.0018(4) 0.0084(4)
C18 0.0337(6) 0.0455(8) 0.0360(7) 0.0192(6) 0.0085(5) 0.0173(6)

loop_
_atom_type_symbol
_atom_type_scat_dispersion_real
_atom_type_scat_dispersion_imag
_atom_type_scat_Cromer_Mann_a1
_atom_type_scat_Cromer_Mann_a2
_atom_type_scat_Cromer_Mann_a3
_atom_type_scat_Cromer_Mann_a4
_atom_type_scat_Cromer_Mann_b1
_atom_type_scat_Cromer_Mann_b2
_atom_type_scat_Cromer_Mann_b3
_atom_type_scat_Cromer_Mann_b4
_atom_type_scat_Cromer_Mann_c
_atom_type_scat_source
_atom_type_scat_dispersion_source
C 0.00270 0.00180 2.31000 1.02000 1.58860 0.86500 20.84390 10.20750 0.56870 51.65120 0.21560 'International Tables Volume C Table 6.1.1.4 (pp. 500-502)' 'Brennan, Cowan, Rev. Sci. Instrum., 1992, 63, 850'
H 0.00000 0.00000 0.49300 0.32291 0.14019 0.04081 10.51090 26.12570 3.14236 57.79970 0.00304 'International Tables Volume C Table 6.1.1.4 (pp. 500-502)' 'Brennan, Cowan, Rev. Sci. Instrum., 1992, 63, 850'
O 0.00940 0.00690 3.04850 2.28680 1.54630 0.86700 13.27710 5.70110 0.32390 32.90890 0.25080 'International Tables Volume C Table 6.1.1.4 (pp. 500-502)' 'Brennan, Cowan, Rev. Sci. Instrum., 1992, 63, 850'

loop_
_geom_angle_atom_site_label_1
_geom_angle_atom_site_label_2
_geom_angle_atom_site_label_3
_geom_angle
_geom_angle_site_symmetry_1
_geom_angle_site_symmetry_3
_geom_angle_publ_flag
C2 C1 O1 115.42(10) . . ?
O2 C1 O1 123.25(10) . . ?
O2 C1 C2 121.25(10) . . ?
H1 O1 C1 109.5 . . ?
C3 C2 C1 116.43(10) . . ?
C7 C2 C1 123.67(10) . . ?
C7 C2 C3 119.87(10) . . ?
H3 C3 C2 119.47(7) . . ?
C4 C3 C2 121.06(11) . . ?
C4 C3 H3 119.47(7) . . ?
C10 O3 C9 109.38(9) . . ?
H4 C4 C3 120.35(7) . . ?
C5 C4 C3 119.29(11) . . ?
C5 C4 H4 120.35(7) . . ?
H5 C5 C4 119.85(7) . . ?
C6 C5 C4 120.31(11) . . ?
C6 C5 H5 119.85(7) . . ?
C18 O5 C15 117.11(9) . . ?
H6 C6 C5 119.41(7) . . ?
C7 C6 C5 121.19(11) . . ?
C7 C6 H6 119.41(7) . . ?
C6 C7 C2 118.21(11) . . ?
C8 C7 C2 123.68(10) . . ?
C8 C7 C6 117.98(10) . . ?
C9 C8 C7 121.13(10) . . ?
C11 C8 C7 130.48(10) . . ?
C11 C8 C9 108.11(10) . . ?
O4 C9 O3 121.85(11) . . ?
C8 C9 O3 108.73(10) . . ?
C8 C9 O4 129.41(11) . . ?
H10a C10 O3 110.72(6) . . ?
H10b C10 O3 110.72(6) . . ?
H10b C10 H10a 108.8 . . ?
C11 C10 O3 105.13(9) . . ?
C11 C10 H10a 110.72(6) . . ?
C11 C10 H10b 110.72(6) . . ?
C10 C11 C8 108.65(10) . . ?
C12 C11 C8 130.25(10) . . ?
C12 C11 C10 121.07(10) . . ?
C13 C12 C11 120.95(10) . . ?
C17 C12 C11 121.05(10) . . ?
C17 C12 C13 117.98(10) . . ?
H13 C13 C12 119.15(7) . . ?
C14 C13 C12 121.70(11) . . ?
C14 C13 H13 119.15(7) . . ?
H14 C14 C13 120.33(7) . . ?
C15 C14 C13 119.34(11) . . ?
C15 C14 H14 120.33(7) . . ?
C14 C15 O5 124.19(11) . . ?
C16 C15 O5 115.77(10) . . ?
C16 C15 C14 120.03(11) . . ?
H16 C16 C15 120.01(7) . . ?
C17 C16 C15 119.99(11) . . ?
C17 C16 H16 120.01(7) . . ?
C16 C17 C12 120.93(11) . . ?
H17 C17 C12 119.54(7) . . ?
H17 C17 C16 119.54(7) . . ?
H18a C18 O5 109.5 . . ?
H18b C18 O5 109.5 . . ?
H18b C18 H18a 109.5 . . ?
H18c C18 O5 109.5 . . ?
H18c C18 H18a 109.5 . . ?
H18c C18 H18b 109.5 . . ?

loop_
_geom_bond_atom_site_label_1
_geom_bond_atom_site_label_2
_geom_bond_distance
_geom_bond_site_symmetry_2
_geom_bond_publ_flag
C1 O1 1.3125(15) . ?
C1 C2 1.4897(16) . ?
C1 O2 1.2277(15) . ?
O1 H1 0.8400 . ?
C2 C3 1.3955(17) . ?
C2 C7 1.4040(16) . ?
C3 H3 0.9500 . ?
C3 C4 1.3852(16) . ?
O3 C9 1.3610(15) . ?
O3 C10 1.4382(15) . ?
C4 H4 0.9500 . ?
C4 C5 1.3833(19) . ?
O4 C9 1.2036(15) . ?
C5 H5 0.9500 . ?
C5 C6 1.3869(18) . ?
O5 C15 1.3603(14) . ?
O5 C18 1.4347(16) . ?
C6 H6 0.9500 . ?
C6 C7 1.3996(16) . ?
C7 C8 1.4774(17) . ?
C8 C9 1.4786(16) . ?
C8 C11 1.3450(17) . ?
C10 H10a 0.9900 . ?
C10 H10b 0.9900 . ?
C10 C11 1.5005(16) . ?
C11 C12 1.4622(16) . ?
C12 C13 1.3972(17) . ?
C12 C17 1.4017(16) . ?
C13 H13 0.9500 . ?
C13 C14 1.3847(17) . ?
C14 H14 0.9500 . ?
C14 C15 1.3891(17) . ?
C15 C16 1.3981(17) . ?
C16 H16 0.9500 . ?
C16 C17 1.3804(16) . ?
C17 H17 0.9500 . ?
C18 H18a 0.9800 . ?
C18 H18b 0.9800 . ?
C18 H18c 0.9800 . ?

loop_
_geom_torsion_atom_site_label_1
_geom_torsion_atom_site_label_2
_geom_torsion_atom_site_label_3
_geom_torsion_atom_site_label_4
_geom_torsion
_geom_torsion_site_symmetry_1
_geom_torsion_site_symmetry_2
_geom_torsion_site_symmetry_3
_geom_torsion_site_symmetry_4
_geom_torsion_publ_flag
C1 C2 C3 C4 174.93(11) . . . . ?
C1 C2 C7 C6 -175.23(12) . . . . ?
C1 C2 C7 C8 8.95(14) . . . . ?
C2 C3 C4 C5 0.91(15) . . . . ?
C2 C7 C6 C5 -0.06(13) . . . . ?
C2 C7 C8 C9 52.37(13) . . . . ?
C2 C7 C8 C11 -134.36(12) . . . . ?
C3 C4 C5 C6 1.50(15) . . . . ?
O3 C9 C8 C7 174.60(8) . . . . ?
O3 C9 C8 C11 -0.02(10) . . . . ?
O3 C10 C11 C8 0.02(10) . . . . ?
O3 C10 C11 C12 177.99(8) . . . . ?
C4 C5 C6 C7 -1.93(16) . . . . ?
O4 C9 C8 C7 -3.86(16) . . . . ?
O4 C9 C8 C11 -178.48(14) . . . . ?
C5 C6 C7 C8 176.00(12) . . . . ?
O5 C15 C14 C13 179.77(11) . . . . ?
O5 C15 C16 C17 179.10(10) . . . . ?
C6 C7 C8 C9 -123.46(11) . . . . ?
C6 C7 C8 C11 49.81(14) . . . . ?
C7 C8 C11 C10 -173.94(13) . . . . ?
C7 C8 C11 C12 8.33(16) . . . . ?
C8 C11 C12 C13 27.39(15) . . . . ?
C8 C11 C12 C17 -154.45(12) . . . . ?
C10 C11 C12 C13 -150.10(11) . . . . ?
C10 C11 C12 C17 28.06(12) . . . . ?
C11 C12 C13 C14 178.63(11) . . . . ?
C11 C12 C17 C16 -179.85(10) . . . . ?
C12 C13 C14 C15 0.94(14) . . . . ?
C12 C17 C16 C15 1.50(13) . . . . ?
C13 C14 C15 C16 -1.09(14) . . . . ?
C14 C15 C16 C17 -0.12(13) . . . . ?
